data_1513567
loop_
_publ_author_name
'Poulain, Agnieszka'
'Wenger, Emmanuel'
'Durand, Pierrick'
'Jarzembska, Katarzyna N.'
'Kami\'nski, Rados\/law'
'Fertey, Pierre'
'Kubicki, Maciej'
'Lecomte, Claude'

_publ_section_title
;
 Anharmonicity and isomorphic phase transition: a multi-temperature X-ray
 single-crystal and powder diffraction study of
 1-(2'-aminophenyl)-2-methyl-4-nitroimidazole
;
_journal_issue 2
_journal_name_full IUCrJ
_journal_page_first 110
_journal_page_last 118
_journal_paper_doi 10.1107/S2052252514002838
_journal_volume 1
_journal_year 2014
_chemical_absolute_configuration -
_chemical_formula_moiety 'C10 H10 N4 O2'
_chemical_formula_sum 'C10 H10 N4 O2'
_chemical_formula_weight 218.22
_space_group_IT_number 14
_symmetry_cell_setting monoclinic
_symmetry_space_group_name_Hall '-P 2ybc'
_symmetry_space_group_name_H-M 'P 1 21/c 1'
_atom_sites_solution_hydrogens geom
_atom_sites_solution_primary direct
_atom_sites_solution_secondary difmap
_audit_creation_method MoPro12
_cell_angle_alpha 90.00
_cell_angle_beta 97.223(4)
_cell_angle_gamma 90.00
_cell_formula_units_Z 8
_cell_length_a 10.978(1)
_cell_length_b 10.006(1)
_cell_length_c 18.488(2)
_cell_measurement_temperature 35
_cell_volume 2014.7(3)
_computing_structure_refinement 'MoPro (J. Appl. Cryst. 2005, 38, 38-54)'
_diffrn_ambient_temperature 35
_diffrn_measured_fraction_theta_full 0.957
_diffrn_measured_fraction_theta_max 0.967
_diffrn_radiation_source 'fine-focus sealed tube'
_diffrn_radiation_type MoK\a
_diffrn_radiation_wavelength 0.71073
_diffrn_reflns_av_sigmaI/netI 0.04397
_diffrn_reflns_limit_h_max 18
_diffrn_reflns_limit_h_min -19
_diffrn_reflns_limit_k_max 17
_diffrn_reflns_limit_k_min 0
_diffrn_reflns_limit_l_max 32
_diffrn_reflns_limit_l_min 0
_diffrn_reflns_theta_full 26.49
_diffrn_reflns_theta_max 38.59
_diffrn_reflns_theta_min 4.15
_exptl_crystal_density_diffrn 1.439
_exptl_crystal_density_method 'not measured'
_exptl_crystal_F_000 912
_refine_ls_extinction_method none
_refine_ls_goodness_of_fit_ref 0.922
_refine_ls_hydrogen_treatment constr
_refine_ls_matrix_type full
_refine_ls_number_parameters 873
_refine_ls_number_reflns 9475
_refine_ls_number_restraints 536
_refine_ls_restrained_S_all 0.388
_refine_ls_R_factor_all 0.0291
_refine_ls_R_factor_gt 0.0257
_refine_ls_shift/su_max 0.001
_refine_ls_shift/su_mean 0.000
_refine_ls_structure_factor_coef F
_refine_ls_weighting_scheme sigma
_refine_ls_wR_factor_gt 0.0281
_refine_ls_wR_factor_ref 0.0281
_reflns_number_gt 9475
_reflns_number_total 11032
_reflns_threshold_expression >1.250sigma(I)
_cod_data_source_file gq5001sup1.cif
_cod_data_source_block I_35K
_cod_original_sg_symbol_H-M 'P 21/c'
_cod_database_code 1513567

loop_
_symmetry_equiv_pos_as_xyz
'x, y, z'
'-x, y+1/2, -z+1/2'
'-x, -y, -z'
'x, -y-1/2, z-1/2'

loop_
_atom_site_type_symbol
_atom_site_label
_atom_site_fract_x
_atom_site_fract_y
_atom_site_fract_z
_atom_site_U_iso_or_equiv
_atom_site_adp_type
_atom_site_occupancy
_atom_site_calc_flag
C C1 0.20262(4) 0.52218(5) 0.05110(3) 0.00698(2) Uani 1 d
C C1A 0.66891(4) 0.05650(5) 0.15177(2) 0.00668(2) Uani 1 d
C C2 0.15057(4) 0.64411(5) 0.06574(3) 0.00952(3) Uani 1 d
C C2A 0.73981(4) -0.02922(5) 0.11548(3) 0.00841(3) Uani 1 d
C C3 0.10575(4) 0.72907(5) 0.00950(3) 0.01037(3) Uani 1 d
C C3A 0.86506(4) -0.03845(5) 0.13679(3) 0.00927(3) Uani 1 d
C C4 0.11541(4) 0.69026(5) -0.06167(3) 0.00922(3) Uani 1 d
C C4A 0.91802(4) 0.04091(5) 0.19403(2) 0.00859(3) Uani 1 d
C C5 0.16578(4) 0.56810(5) -0.07652(3) 0.00897(3) Uani 1 d
C C5A 0.84757(4) 0.12849(5) 0.22893(3) 0.00805(3) Uani 1 d
C C6 0.21051(4) 0.48033(5) -0.02026(2) 0.00737(3) Uani 1 d
C C7A 0.48999(4) 0.13516(5) 0.06630(2) 0.00702(3) Uani 1 d
C C7 0.37424(4) 0.42902(5) 0.13804(3) 0.00701(2) Uani 1 d
C C8A 0.34330(4) 0.04882(5) 0.11379(3) 0.00691(2) Uani 1 d
C C8 0.27478(4) 0.31282(5) 0.20556(2) 0.00690(2) Uani 1 d
C C9A 0.44677(4) 0.01025(5) 0.15821(3) 0.00727(2) Uani 1 d
C C9 0.18710(4) 0.36536(5) 0.15433(3) 0.00749(2) Uani 1 d
C C6A 0.72006(4) 0.13754(5) 0.20921(2) 0.00697(2) Uani 1 d
C C71A 0.56423(4) 0.20536(5) 0.01696(3) 0.01024(3) Uani 1 d
C C71 0.47160(4) 0.50223(5) 0.10646(3) 0.01049(3) Uani 1 d
N N1A 0.54038(4) 0.06660(4) 0.12692(2) 0.00652(2) Uani 1 d
N N1 0.25220(4) 0.43966(4) 0.11085(2) 0.00643(2) Uani 1 d
N N2A 0.36952(5) 0.12608(5) 0.05746(3) 0.00715(3) Uani 1 d
N N2 0.39056(4) 0.35162(5) 0.19561(3) 0.00704(3) Uani 1 d
N N6A 0.64909(4) 0.21926(6) 0.24638(3) 0.01056(3) Uani 1 d
N N6 0.26552(5) 0.36236(6) -0.03491(2) 0.01059(3) Uani 1 d
N N8A 0.21960(4) 0.01390(4) 0.12086(2) 0.00750(2) Uani 1 d
N N8 0.25262(4) 0.23059(5) 0.26480(3) 0.00809(3) Uani 1 d
O O82A 0.13729(5) 0.06066(6) 0.07767(3) 0.01134(3) Uani 1 d
O O82 0.34079(6) 0.19625(6) 0.30838(3) 0.01308(3) Uani 1 d
O O81A 0.20223(5) -0.06283(5) 0.17070(3) 0.01120(3) Uani 1 d
O O81 0.14595(6) 0.19908(5) 0.26990(3) 0.01195(3) Uani 1 d
H H2A 0.69640 -0.08668 0.06969 0.02039 Uiso 1 d
H H2 0.14735 0.66984 0.12237 0.03120 Uiso 1 d
H H3A 0.92057 -0.10557 0.10864 0.01902 Uiso 1 d
H H3 0.06458 0.82384 0.02099 0.03259 Uiso 1 d
H H4A 1.01586 0.03506 0.21130 0.01204 Uiso 1 d
H H4 0.08392 0.75686 -0.10630 0.03633 Uiso 1 d
H H5A 0.89041 0.19417 0.27126 0.02055 Uiso 1 d
H H5 0.17467 0.53752 -0.13180 0.03562 Uiso 1 d
H H9A 0.46460 -0.05040 0.20691 0.02188 Uiso 1 d
H H9 0.08793 0.35948 0.14410 0.01197 Uiso 1 d
H H61A 0.56335 0.24046 0.22279 0.01438 Uiso 1 d
H H61 0.27004 0.28785 0.00211 0.02798 Uiso 1 d
H H62A 0.69465 0.29500 0.27381 0.02060 Uiso 1 d
H H62 0.25743 0.33474 -0.08778 0.03080 Uiso 1 d
H H72A 0.62650 0.27446 0.04479 0.02978 Uiso 1 d
H H71 0.46648 0.60556 0.11813 0.03422 Uiso 1 d
H H71A 0.61611 0.13539 -0.00938 0.03364 Uiso 1 d
H H72 0.46046 0.49231 0.04898 0.03282 Uiso 1 d
H H73A 0.50242 0.25672 -0.02204 0.02211 Uiso 1 d
H H73 0.55891 0.46636 0.12907 0.01589 Uiso 1 d

loop_
_atom_site_aniso_label
_atom_site_aniso_U_11
_atom_site_aniso_U_22
_atom_site_aniso_U_33
_atom_site_aniso_U_12
_atom_site_aniso_U_13
_atom_site_aniso_U_23
C1 0.0089(2) 0.0068(2) 0.0050(2) 0.0013(1) -0.0002(1) 0.0004(1)
C1A 0.0057(2) 0.0076(2) 0.0065(2) 0.0002(1) -0.0001(1) -0.0007(1)
C2 0.0127(2) 0.0084(2) 0.0073(2) 0.0033(2) 0.0005(1) 0.0002(1)
C2A 0.0078(2) 0.0088(2) 0.0084(2) 0.0004(1) 0.0002(1) -0.0019(1)
C3 0.0124(2) 0.0084(2) 0.0099(2) 0.0030(2) -0.00012(13) 0.0010(1)
C3A 0.0074(2) 0.0100(2) 0.0104(2) 0.0011(1) 0.0010(1) -0.0015(1)
C4 0.0102(2) 0.0084(2) 0.0084(2) 0.0008(1) -0.0011(1) 0.0023(1)
C4A 0.0063(1) 0.0103(2) 0.0091(2) 0.0010(1) 0.0006(1) -0.00003(15)
C5 0.0116(2) 0.0091(2) 0.0058(2) 0.0010(2) -0.0007(1) 0.0015(1)
C5A 0.0061(2) 0.0100(2) 0.0077(2) -0.0004(1) -0.0004(1) -0.0006(1)
C6 0.0093(2) 0.0073(2) 0.0052(2) 0.0012(1) -0.0002(1) 0.0003(1)
C7A 0.0068(2) 0.0072(2) 0.0068(2) -0.0004(1) 0.00002(12) 0.0014(1)
C7 0.0067(2) 0.0086(2) 0.0056(2) -0.0003(1) 0.0004(1) 0.0012(1)
C8A 0.0056(2) 0.0078(2) 0.0071(2) -0.0003(1) -0.0002(1) 0.0009(1)
C8 0.0075(2) 0.0075(2) 0.0056(2) -0.00006(13) 0.0004(1) 0.0016(1)
C9A 0.0060(1) 0.0089(2) 0.0066(2) 0.00006(13) -0.0003(1) 0.0018(1)
C9 0.0067(2) 0.0087(2) 0.0069(2) -0.00005(13) -0.00006(12) 0.0012(1)
C6A 0.0057(1) 0.0083(2) 0.0067(2) 0.0003(1) -0.0001(1) -0.0011(1)
C71A 0.0099(1) 0.0106(2) 0.0103(2) -0.0013(1) 0.0015(1) 0.0027(1)
C71 0.0090(1) 0.0131(2) 0.0095(2) -0.0021(1) 0.0017(1) 0.0017(1)
N1A 0.0050(2) 0.0076(2) 0.0066(2) -0.0002(1) -0.0006(1) 0.0011(1)
N1 0.0063(1) 0.0077(2) 0.0050(2) 0.0003(1) -0.0006(1) 0.0014(1)
N2A 0.0066(2) 0.0077(2) 0.0067(2) -0.0003(1) -0.0008(1) 0.0014(1)
N2 0.0066(2) 0.0086(2) 0.0057(2) 0.0002(1) 0.00002(12) 0.0013(1)
N6A 0.0079(1) 0.0125(2) 0.0110(2) 0.0013(1) -0.00001(13) -0.0049(2)
N6 0.0161(2) 0.0090(2) 0.0066(2) 0.0040(2) 0.0010(1) -0.00008(13)
N8A 0.0056(1) 0.0080(2) 0.0087(2) 0.0002(1) 0.00001(12) 0.0006(2)
N8 0.0097(2) 0.0081(2) 0.0066(2) -0.00003(13) 0.0014(1) 0.0017(1)
O82A 0.0070(2) 0.0136(2) 0.0126(2) 0.0006(2) -0.0021(2) 0.0031(2)
O82 0.0133(2) 0.0167(2) 0.0090(2) 0.0032(2) 0.00016(17) 0.0060(2)
O81A 0.0083(2) 0.0126(2) 0.0130(2) 0.0007(1) 0.0022(1) 0.0048(2)
O81 0.0121(2) 0.0127(2) 0.0113(2) -0.0039(2) 0.0025(2) 0.0021(2)

loop_
_atom_type_symbol
_atom_type_description
_atom_type_scat_dispersion_real
_atom_type_scat_dispersion_imag
_atom_type_scat_source
C C 0.0033 0.0016 'Clementi & Roetti 1974. Atomic Data & Nuclear Data Tables. 14, 177'
H H 0.0000 0.0000 'Clementi & Roetti 1974. Atomic Data & Nuclear Data Tables. 14, 177'
N N 0.0061 0.0033 'Clementi & Roetti 1974. Atomic Data & Nuclear Data Tables. 14, 177'
O O 0.0106 0.0060 'Clementi & Roetti 1974. Atomic Data & Nuclear Data Tables. 14, 177'

loop_
_geom_angle_atom_site_label_1
_geom_angle_atom_site_label_2
_geom_angle_atom_site_label_3
_geom_angle
C1 N1 C7 125.85(5)
C1 N1 C9 126.44(5)
C1 C6 N6 121.79(5)
C1 C6 C5 117.08(6)
C1 C2 C3 120.62(5)
C1 C2 H2 117.5
C1A N1A C7A 125.33(5)
C1A N1A C9A 126.86(6)
C1A C6A N6A 121.84(4)
C1A C6A C5A 116.89(4)
C1A C2A C3A 120.08(4)
C1A C2A H2A 119.2
C2 C1 N1 118.86(5)
C2 C1 C6 121.56(6)
C2 C3 C4 118.53(6)
C2 C3 H3 120.5
C2A C1A N1A 118.62(5)
C2A C1A C6A 122.04(4)
C2A C3A C4A 118.92(5)
C2A C3A H3A 120.2
C3 C2 H2 121.9
C3 C4 C5 121.01(6)
C3 C4 H4 119.7
C3A C2A H2A 120.7
C3A C4A C5A 120.84(4)
C3A C4A H4A 119.8
C4 C5 C6 121.18(6)
C4 C5 H5 121.5
C4 C3 H3 121.0
C4A C5A C6A 121.20(6)
C4A C5A H5A 120.3
C4A C3A H3A 120.9
C5 C6 N6 121.04(6)
C5 C4 H4 119.3
C5A C6A N6A 121.24(6)
C5A C4A H4A 119.3
C6 N6 H61 119.2
C6 N6 H62 116.2
C6 C1 N1 119.56(4)
C6 C5 H5 117.3
C7A N1A C9A 107.81(4)
C7A N2A C8A 104.54(5)
C7A C71A H71A 109.9
C7A C71A H73A 107.2
C7A C71A H72A 112.5
C7 N1 C9 107.55(5)
C7 N2 C8 104.08(4)
C7 C71 H71 110.2
C7 C71 H72 110.6
C7 C71 H73 109.9
C8A N8A O82A 118.79(6)
C8A N8A O81A 117.42(5)
C8A C9A N1A 103.98(4)
C8A C9A H9A 134.9
C8 N8 O81 117.86(6)
C8 N8 O82 118.19(5)
C8 C9 N1 104.05(5)
C8 C9 H9 134.8
C9A C8A N8A 127.14(6)
C9A C8A N2A 112.36(5)
C9 C8 N8 125.79(5)
C9 C8 N2 112.58(4)
C6A N6A H62A 115.0
C6A N6A H61A 117.8
C6A C1A N1A 119.26(5)
C6A C5A H5A 118.5
C71A C7A N1A 123.13(5)
C71A C7A N2A 125.52(6)
C71 C7 N1 122.56(6)
C71 C7 N2 125.66(5)
N1A C7A N2A 111.31(5)
N1A C9A H9A 121.2
N1 C7 N2 111.73(4)
N1 C9 H9 121.1
N2A C8A N8A 120.48(5)
N2 C8 N8 121.60(5)
O82A N8A O81A 123.79(6)
O82 N8 O81 123.94(7)
H61A N6A H62A 115.8
H61 N6 H62 116.5
H72A C71A H71A 107.7
H72A C71A H73A 109.5
H71 C71 H72 107.1
H71 C71 H73 108.6
H71A C71A H73A 110.1
H72 C71 H73 110.4

loop_
_geom_bond_atom_site_label_1
_geom_bond_atom_site_label_2
_geom_bond_distance
C1 N1 1.4307(7)
C1 C6 1.3972(7)
C1 C2 1.3881(8)
C1A N1A 1.4315(8)
C1A C6A 1.3966(7)
C1A C2A 1.3867(7)
C2 C3 1.3847(7)
C2 H2 1.083
C2A C3A 1.3851(8)
C2A H2A 1.083
C3 C4 1.3885(8)
C3 H3 1.083
C3A C4A 1.3906(8)
C3A H3A 1.083
C4 C5 1.3832(8)
C4 H4 1.083
C4A C5A 1.3812(7)
C4A H4A 1.083
C5 C6 1.4021(7)
C5 H5 1.083
C5A C6A 1.4045(7)
C5A H5A 1.083
C6 N6 1.3683(8)
C7A N1A 1.3699(7)
C7A N2A 1.3152(8)
C7A C71A 1.4755(8)
C7 N1 1.3747(7)
C7 N2 1.3103(7)
C7 C71 1.4754(8)
C8A N8A 1.4240(8)
C8A N2A 1.3566(8)
C8A C9A 1.3708(7)
C8 N8 1.4150(8)
C8 N2 1.3634(7)
C8 C9 1.3678(7)
C9A N1A 1.3632(7)
C9A H9A 1.083
C9 N1 1.3617(7)
C9 H9 1.083
C6A N6A 1.3719(8)
C71A H71A 1.059
C71A H73A 1.059
C71A H72A 1.059
C71 H71 1.059
C71 H72 1.059
C71 H73 1.059
N6A H62A 1.009
N6A H61A 1.009
N6 H61 1.009
N6 H62 1.009
N8A O82A 1.2214(7)
N8A O81A 1.2324(8)
N8 O81 1.2278(8)
N8 O82 1.2281(8)

loop_
_geom_hbond_atom_site_label_D
_geom_hbond_atom_site_label_H
_geom_hbond_atom_site_label_A
_geom_hbond_distance_DH
_geom_hbond_distance_HA
_geom_hbond_distance_DA
_geom_hbond_angle_DHA
_geom_hbond_site_symmetry_A
N6 H62 O82 1.009 2.250 3.1659(9) 150.3 4_565
N6A H61A C9A 1.009 2.826 3.3247(9) 111.1 1_555
N6A H61A N1A 1.009 2.474 2.8235(8) 99.6 1_555
N6A H61A N2 1.009 2.202 3.1656(9) 159.2 1_555
N6 H61 C7 1.009 2.983 3.3367(9) 101.7 1_555
N6 H61 N1 1.009 2.547 2.8250(7) 95.3 1_555
N6 H61 N2A 1.009 2.140 3.0527(9) 149.5 1_555
C71A H71A C2A 1.059 3.016 3.4145(9) 103.0 1_555
C71 H72 C6 1.059 2.881 3.473(1) 115.7 1_555
C3 H3 O82A 1.083 2.672 3.5506(9) 137.9 1_565
C9A H9A N2 1.083 2.453 3.435(1) 150.2 2_645
C4A H4A O81A 1.083 2.469 3.3671(8) 139.6 1_655
C4A H4A O81 1.083 2.349 3.1386(10) 128.4 1_655
C2A H2A N2A 1.083 2.404 3.4114(9) 154.2 3_655
N6A H62A O81A 1.009 2.016 3.0231(9) 175.4 2_655
C71 H71 O82 1.059 2.534 3.1103(10) 113.4 2_655

loop_
_geom_torsion_atom_site_label_1
_geom_torsion_atom_site_label_2
_geom_torsion_atom_site_label_3
_geom_torsion_atom_site_label_4
_geom_torsion
C1 N1 C7 N2 176.24(4)
C1 N1 C7 C71 -1.32(4)
C1 N1 C9 C8 -176.02(4)
C1 N1 C9 H9 3.5
C1 C6 N6 H61 24.9
C1 C6 N6 H62 172.5
C1 C6 C5 C4 -0.42(4)
C1 C6 C5 H5 177.9
C1 C2 C3 C4 -0.76(5)
C1 C2 C3 H3 179.6
C1A N1A C7A N2A 179.93(4)
C1A N1A C7A C71A 1.85(4)
C1A N1A C9A C8A -179.63(4)
C1A N1A C9A H9A -0.4
C1A C6A N6A H62A -159.7
C1A C6A N6A H61A -17.5
C1A C6A C5A C4A -1.51(4)
C1A C6A C5A H5A 176.6
C1A C2A C3A C4A -1.04(4)
C1A C2A C3A H3A 179.8
C2 C1 N1 C7 -99.76(4)
C2 C1 N1 C9 75.08(4)
C2 C1 C6 N6 177.71(4)
C2 C1 C6 C5 1.26(5)
C2 C3 C4 C5 1.61(5)
C2 C3 C4 H4 -177.8
C2A C1A N1A C7A -76.30(4)
C2A C1A N1A C9A 103.27(4)
C2A C1A C6A N6A -178.03(4)
C2A C1A C6A C5A -0.034(45)
C2A C3A C4A C5A -0.50(5)
C2A C3A C4A H4A -179.9
C3 C2 C1 N1 177.57(4)
C3 C2 C1 C6 -0.69(5)
C3 C4 C5 C6 -1.02(5)
C3 C4 C5 H5 -179.3
C3A C2A C1A N1A 178.13(5)
C3A C2A C1A C6A 1.32(5)
C3A C4A C5A C6A 1.81(5)
C3A C4A C5A H5A -176.3
C4 C5 C6 N6 -176.89(4)
C4 C3 C2 H2 178.7
C4A C5A C6A N6A 176.49(4)
C4A C3A C2A H2A 177.5
C5 C6 N6 H61 -158.8
C5 C6 N6 H62 -11.2
C5 C6 C1 N1 -176.98(4)
C5 C4 C3 H3 -178.7
C5A C6A N6A H62A 22.4
C5A C6A N6A H61A 164.6
C5A C6A C1A N1A -176.83(4)
C5A C4A C3A H3A 178.7
C6 C1 N1 C7 78.54(4)
C6 C1 N1 C9 -106.63(4)
C6 C1 C2 H2 179.8
C6 C5 C4 H4 178.4
C7A N1A C1A C6A 100.61(4)
C7A N1A C9A C8A 0.020(40)
C7A N1A C9A H9A 179.2
C7A N2A C8A N8A -178.19(4)
C7A N2A C8A C9A 0.46(5)
C7 N1 C9 C8 -0.40(4)
C7 N1 C9 H9 179.1
C7 N2 C8 N8 -177.83(4)
C7 N2 C8 C9 0.23(4)
C8A N2A C7A N1A -0.45(4)
C8A N2A C7A C71A 177.58(4)
C8 N2 C7 N1 -0.50(4)
C8 N2 C7 C71 176.97(4)
C9A N1A C7A N2A 0.29(4)
C9A N1A C7A C71A -177.79(4)
C9A N1A C1A C6A -79.82(4)
C9A C8A N8A O82A 177.62(5)
C9A C8A N8A O81A -2.56(5)
C9 N1 C7 N2 0.59(4)
C9 N1 C7 C71 -176.97(4)
C9 C8 N8 O81 2.67(5)
C9 C8 N8 O82 -176.56(5)
C6A C1A C2A H2A -177.2
C6A C5A C4A H4A -178.8
N1A C7A C71A H71A 65.5
N1A C7A C71A H73A -174.9
N1A C7A C71A H72A -54.4
N1A C1A C6A N6A 5.18(4)
N1A C1A C2A H2A -0.4
N1A C9A C8A N8A 178.25(4)
N1A C9A C8A N2A -0.29(4)
N1 C7 C71 H71 70.8
N1 C7 C71 H72 -47.4
N1 C7 C71 H73 -169.6
N1 C1 C6 N6 -0.54(4)
N1 C1 C2 H2 -1.9
N1 C9 C8 N8 178.08(4)
N1 C9 C8 N2 0.11(4)
N2A C7A C71A H71A -112.3
N2A C7A C71A H73A 7.3
N2A C7A C71A H72A 127.8
N2A C8A N8A O82A -3.94(5)
N2A C8A N8A O81A 175.88(5)
N2A C8A C9A H9A -179.3
N2 C7 C71 H71 -106.5
N2 C7 C71 H72 135.4
N2 C7 C71 H73 13.2
N2 C8 N8 O81 -179.54(6)
N2 C8 N8 O82 1.23(5)
N2 C8 C9 H9 -179.3
N6A C6A C5A H5A -5.4
N6 C6 C5 H5 1.4
N8A C8A C9A H9A -0.8
N8 C8 C9 H9 -1.3
H2A C2A C3A H3A -1.7
H2 C2 C3 H3 -1.0
H3A C3A C4A H4A -0.7
H3 C3 C4 H4 1.9
H4A C4A C5A H5A 3.1
H4 C4 C5 H5 0.1
